data_1528565
loop_
_publ_author_name
'Heinl, U.'
'Hinse, P.'
'Froehlich, R.'
'Mattes, R.'

_publ_section_title
;
 Monomere und polymere Dimethylaminothioquadrato-Komplexe: Die
 Kristallstrukturen von Nickel(II)-, Cobalt(II)-, Silber(I)-, Platin(II)-,
 Gold(I)- Quecksilber(II)- und Blei(II)-Dimethylaminothioquadraten
;
_journal_name_full 'Zeitschrift fuer Anorganische und Allgemeine Chemie'
_journal_page_first 770
_journal_page_last 778
_journal_volume 628
_journal_year 2002
_chemical_formula_sum 'C16 H24 Au N3 O4 S2'
_chemical_name_systematic '((C H3)4 N) (Au (S C4 O2 N (C H3)2)2)'
_space_group_IT_number 2
_symmetry_space_group_name_Hall '-P 1'
_symmetry_space_group_name_H-M 'P -1'
_cell_angle_alpha 111.91
_cell_angle_beta 100.76
_cell_angle_gamma 98.28
_cell_formula_units_Z 2
_cell_length_a 9.968
_cell_length_b 10.648
_cell_length_c 10.704
_cell_volume 1006.664
_citation_journal_id_ASTM ZAACAB
_cod_data_source_file Heinl_ZAACAB_2002_1040.cif
_cod_data_source_block C16H24Au1N3O4S2
_cod_original_formula_sum 'C16 H24 Au1 N3 O4 S2'
_cod_database_code 1528565

loop_
_symmetry_equiv_pos_as_xyz
x,y,z
-x,-y,-z

loop_
_atom_site_label
_atom_site_type_symbol
_atom_site_fract_x
_atom_site_fract_y
_atom_site_fract_z
_atom_site_occupancy
_atom_site_U_iso_or_equiv
H8 H-1 0.6465 0.2494 0.5409 1 0.0
H18 H-1 0.1212 0.6312 0.8037 1 0.0
C10 C+1 0.3829 0.3598 0.4811 1 0.0
C12 C+4 0.4998 0.3785 0.7083 1 0.0
H22 H-1 0.3167 0.8059 0.8342 1 0.0
C1 C+1 0.1632 0.1849 -0.3079 1 0.0
H16 H-1 0.0595 0.737 0.9161 1 0.0
H2 H-1 -0.1424 0.2466 -0.5386 1 0.0
H6 H-1 -0.0762 0.0681 -0.735 1 0.0
O1 O-2 0.3438 0.0646 -0.2443 1 0.0
O3 O-2 0.1674 0.4694 0.2953 1 0.0
C11 C+4 0.5458 0.212 0.4956 1 0.0
H3 H-1 -0.0091 0.3689 -0.5044 1 0.0
H13 H-1 0.3315 0.5876 1.0095 1 0.0
H10 H-1 0.4421 0.4458 0.7373 1 0.0
H19 H-1 0.1992 0.8839 1.1416 1 0.0
H21 H-1 0.2412 0.7566 1.172 1 0.0
H17 H-1 0.092 0.6003 0.9327 1 0.0
H5 H-1 0.0452 0.1925 -0.7208 1 0.0
H12 H-1 0.4783 0.3056 0.7415 1 0.0
H15 H-1 0.3587 0.6056 0.8738 1 0.0
C3 C+2 0.2194 0.0522 -0.4784 1 0.0
C2 C+2 0.2617 0.0936 -0.324 1 0.0
O4 O-2 0.277 0.5429 0.626 1 0.0
N2 N-3 0.4693 0.3158 0.5562 1 0.0
C16 C+4 0.3188 0.8548 0.9326 1 0.0
H11 H-1 0.5994 0.4261 0.7483 1 0.0
C13 C+4 0.3621 0.655 0.9725 1 0.0
C9 C+2 0.2975 0.4659 0.5197 1 0.0
H7 H-1 0.5133 0.1281 0.5097 1 0.0
H24 H-1 0.2581 0.9207 0.9415 1 0.0
N3 N-3 0.2676 0.7522 0.9864 1 0.0
C14 C+4 0.1228 0.6735 0.9026 1 0.0
H9 H-1 0.529 0.1885 0.3955 1 0.0
H14 H-1 0.4584 0.7076 1.0249 1 0.0
S2 S-2 0.35678 0.21103 0.19 1 0.0
C4 C+1 0.1227 0.1493 -0.4525 1 0.0
O2 O-2 0.2462 -0.026 -0.58 1 0.0
C8 C+2 0.2461 0.4295 0.3658 1 0.0
H23 H-1 0.4152 0.9054 0.9866 1 0.0
H20 H-1 0.3612 0.8837 1.1894 1 0.0
N1 N-3 0.0384 0.1839 -0.5377 1 0.0
C5 C+4 -0.0431 0.2868 -0.4881 1 0.0
C15 C+4 0.2672 0.8253 1.1351 1 0.0
S1 S-2 0.11547 0.28968 -0.16799 1 0.0
H4 H-1 0.084 0.0561 -0.7086 1 0.0
Au1 Au+1 0.23501 0.252667 0.01314 1 0.0
H1 H-1 -0.0327 0.314 -0.3881 1 0.0
C7 C+1 0.3322 0.3279 0.3385 1 0.0
C6 C+4 0.0215 0.1199 -0.6878 1 0.0
